data_7237087
loop_
_publ_author_name
'Pas\'an, Jorge'
'Sanchiz, Joaqu\'in'
'Lloret, Francesc'
'Julve, Miguel'
'Ruiz-P\'erez, Catalina'

_publ_section_title
;
 Magnetostructural relationships in polymorphic ethylmalonate-containing
 copper(ii) coordination polymers
;
_journal_issue 46
_journal_name_full CrystEngComm
_journal_page_first 7464
_journal_paper_doi 10.1039/C8CE01595C
_journal_volume 20
_journal_year 2018
_chemical_absolute_configuration ad
_chemical_formula_sum 'C10 H22 Cu2 O13'
_chemical_formula_weight 477.35
_space_group_crystal_system orthorhombic
_space_group_IT_number 20
_space_group_name_Hall 'C 2c 2'
_space_group_name_H-M_alt 'C 2 2 21'
_atom_sites_solution_hydrogens mixed
_audit_creation_method SHELXL-2013
_audit_update_record
;
2018-09-12 deposited with the CCDC.
2018-10-12 downloaded from the CCDC.
;
_cell_angle_alpha 90
_cell_angle_beta 90
_cell_angle_gamma 90
_cell_formula_units_Z 4
_cell_length_a 9.9885(2)
_cell_length_b 11.9939(2)
_cell_length_c 14.1518(3)
_cell_measurement_reflns_used 8647
_cell_measurement_temperature 293(2)
_cell_measurement_theta_max 31.6240
_cell_measurement_theta_min 2.8540
_cell_volume 1695.40(6)
_computing_cell_refinement 'CrysAlisPro 1.171.38.46 (Rigaku OD, 2015)'
_computing_data_collection 'CrysAlisPro 1.171.38.46 (Rigaku OD, 2015)'
_computing_data_reduction 'CrysAlisPro 1.171.38.46 (Rigaku OD, 2015)'
_computing_structure_refinement 'SHELXL-2013 (Sheldrick, 2013)'
_computing_structure_solution 'SHELXS-2013 (Sheldrick, 2013)'
_diffrn_ambient_temperature 293(2)
_diffrn_detector 'CCD plate'
_diffrn_detector_area_resol_mean 8.1268
_diffrn_detector_type EosS2
_diffrn_measured_fraction_theta_full 1.000
_diffrn_measured_fraction_theta_max 0.972
_diffrn_measurement_device 'four-circle diffractometer'
_diffrn_measurement_device_type 'SuperNova, Dualflex, EosS2'
_diffrn_radiation_monochromator graphite
_diffrn_radiation_probe x-ray
_diffrn_radiation_type 'Mo K\a'
_diffrn_radiation_wavelength 0.71073
_diffrn_reflns_av_R_equivalents 0.0286
_diffrn_reflns_av_unetI/netI 0.0224
_diffrn_reflns_Laue_measured_fraction_full 1.000
_diffrn_reflns_Laue_measured_fraction_max 0.972
_diffrn_reflns_limit_h_max 14
_diffrn_reflns_limit_h_min -14
_diffrn_reflns_limit_k_max 17
_diffrn_reflns_limit_k_min -17
_diffrn_reflns_limit_l_max 20
_diffrn_reflns_limit_l_min -20
_diffrn_reflns_number 13228
_diffrn_reflns_point_group_measured_fraction_full 1.000
_diffrn_reflns_point_group_measured_fraction_max 0.972
_diffrn_reflns_theta_full 25.242
_diffrn_reflns_theta_max 31.882
_diffrn_reflns_theta_min 2.654
_diffrn_source 'fine-focus sealed X-ray tube'
_diffrn_source_type 'Enhance (Mo) X-ray Source'
_exptl_absorpt_coefficient_mu 2.574
_exptl_absorpt_correction_T_max 1.000
_exptl_absorpt_correction_T_min 0.321
_exptl_absorpt_correction_type gaussian
_exptl_absorpt_process_details
;
CrysAlisPro 1.171.38.46 (Rigaku Oxford Diffraction, 2015)
Numerical absorption correction based on gaussian integration over
			a multifaceted crystal model
Empirical absorption correction using spherical harmonics,
 implemented in SCALE3 ABSPACK scaling algorithm.
;
_exptl_crystal_colour blue
_exptl_crystal_density_diffrn 1.870
_exptl_crystal_description prism
_exptl_crystal_F_000 976
_exptl_crystal_preparation 'Magnetic properties'
_exptl_crystal_recrystallization_method 'Re-crystallisation from solvent: water'
_exptl_crystal_size_max 0.303
_exptl_crystal_size_mid 0.230
_exptl_crystal_size_min 0.211
_refine_diff_density_max 0.242
_refine_diff_density_min -0.440
_refine_diff_density_rms 0.053
_refine_ls_abs_structure_details
;
 Refined as an inversion twin.
;
_refine_ls_abs_structure_Flack 0.005(13)
_refine_ls_extinction_method none
_refine_ls_goodness_of_fit_ref 1.053
_refine_ls_hydrogen_treatment mixed
_refine_ls_matrix_type full
_refine_ls_number_parameters 135
_refine_ls_number_reflns 2801
_refine_ls_number_restraints 5
_refine_ls_restrained_S_all 1.070
_refine_ls_R_factor_all 0.0225
_refine_ls_R_factor_gt 0.0213
_refine_ls_shift/su_max 0.000
_refine_ls_shift/su_mean 0.000
_refine_ls_structure_factor_coef Fsqd
_refine_ls_weighting_details 'w=1/[\s^2^(Fo^2^)+(0.0213P)^2^+0.8872P] where P=(Fo^2^+2Fc^2^)/3'
_refine_ls_weighting_scheme calc
_refine_ls_wR_factor_gt 0.0489
_refine_ls_wR_factor_ref 0.0494
_reflns_Friedel_coverage 0.780
_reflns_Friedel_fraction_full 1.000
_reflns_Friedel_fraction_max 0.971
_reflns_number_gt 2706
_reflns_number_total 2801
_reflns_threshold_expression 'I > 2\s(I)'
_cod_data_source_file c8ce01595c2.cif
_cod_data_source_block compound1
_cod_database_code 7237087
_shelx_space_group_comment
;
The symmetry employed for this shelxl refinement is uniquely defined
by the following loop, which should always be used as a source of
symmetry information in preference to the above space-group names.
They are only intended as comments.
;
_shelxl_version_number 2013-4

loop_
_space_group_symop_operation_xyz
'x, y, z'
'-x, -y, z+1/2'
'-x, y, -z+1/2'
'x, -y, -z'
'x+1/2, y+1/2, z'
'-x+1/2, -y+1/2, z+1/2'
'-x+1/2, y+1/2, -z+1/2'
'x+1/2, -y+1/2, -z'

loop_
_atom_site_label
_atom_site_type_symbol
_atom_site_fract_x
_atom_site_fract_y
_atom_site_fract_z
_atom_site_U_iso_or_equiv
_atom_site_adp_type
_atom_site_occupancy
_atom_site_site_symmetry_order
_atom_site_calc_flag
_atom_site_refinement_flags_posn
_atom_site_refinement_flags_adp
_atom_site_refinement_flags_occupancy
C1 C 0.2641(2) 0.44717(16) 0.71787(15) 0.0162(4) Uani 1 1 d . . .
C2 C 0.2601(2) 0.46064(17) 0.82497(15) 0.0186(4) Uani 1 1 d . . .
H2 H 0.169(3) 0.4898(9) 0.8427(5) 0.022 Uiso 1 1 calc R U .
C3 C 0.2818(2) 0.35097(18) 0.87736(14) 0.0183(4) Uani 1 1 d . . .
C4 C 0.3647(3) 0.54648(19) 0.85801(17) 0.0269(5) Uani 1 1 d . . .
H4A H 0.3642(3) 0.5491(2) 0.9264(15) 0.032 Uiso 1 1 calc R U .
H4B H 0.453(2) 0.5217(6) 0.8382(5) 0.032 Uiso 1 1 calc R U .
C5 C 0.3412(4) 0.6631(2) 0.8202(3) 0.0459(8) Uani 1 1 d . . .
H5A H 0.345(3) 0.6620(5) 0.7538(16) 0.069 Uiso 1 1 calc R U .
H5B H 0.408(2) 0.7114(12) 0.8437(16) 0.069 Uiso 1 1 calc R U .
H5C H 0.256(2) 0.6884(11) 0.8397(16) 0.069 Uiso 1 1 calc R U .
Cu1 Cu 0.5000 0.30127(3) 0.7500 0.01738(8) Uani 1 2 d S T P
Cu2 Cu 0.17474(4) 0.5000 0.5000 0.01816(8) Uani 1 2 d S T P
O1 O 0.17624(17) 0.49325(16) 0.66904(10) 0.0245(3) Uani 1 1 d . . .
O2 O 0.35978(16) 0.39171(14) 0.68127(11) 0.0204(3) Uani 1 1 d . . .
O3 O 0.19825(18) 0.32308(16) 0.93742(14) 0.0343(5) Uani 1 1 d . . .
O4 O 0.38650(16) 0.29278(14) 0.86168(10) 0.0212(3) Uani 1 1 d . . .
O1W O 0.5000 0.13456(18) 0.7500 0.0324(6) Uani 1 2 d DS T P
H1W H 0.570(3) 0.101(3) 0.729(2) 0.049 Uiso 1 1 d D U .
O2W O 0.32076(17) 0.61050(14) 0.50634(13) 0.0251(3) Uani 1 1 d D . .
H2W1 H 0.349(3) 0.619(3) 0.4506(16) 0.038 Uiso 1 1 d D U .
H2W2 H 0.308(3) 0.6798(18) 0.520(2) 0.038 Uiso 1 1 d D U .
O3W O 0.03607(18) 0.38527(15) 0.48145(13) 0.0325(4) Uani 1 1 d D . .
H3W1 H 0.056(4) 0.330(2) 0.444(2) 0.049 Uiso 1 1 d D U .
H3W2 H -0.035(3) 0.372(3) 0.514(2) 0.049 Uiso 1 1 d D U .

loop_
_atom_site_aniso_label
_atom_site_aniso_U_11
_atom_site_aniso_U_22
_atom_site_aniso_U_33
_atom_site_aniso_U_23
_atom_site_aniso_U_13
_atom_site_aniso_U_12
C1 0.0184(9) 0.0146(9) 0.0156(8) 0.0019(7) 0.0016(7) 0.0013(7)
C2 0.0248(11) 0.0162(9) 0.0148(9) 0.0024(7) 0.0043(8) 0.0065(8)
C3 0.0218(10) 0.0175(9) 0.0157(9) 0.0020(7) 0.0041(7) 0.0030(8)
C4 0.0373(14) 0.0193(10) 0.0241(10) -0.0018(9) -0.0036(10) 0.0034(10)
C5 0.0551(19) 0.0202(11) 0.062(2) 0.0028(12) -0.0115(18) -0.0003(13)
Cu1 0.01840(16) 0.01741(16) 0.01633(15) 0.000 0.00538(16) 0.000
Cu2 0.01811(17) 0.01587(15) 0.02050(16) -0.00274(14) 0.000 0.000
O1 0.0258(7) 0.0297(8) 0.0180(6) 0.0021(6) 0.0000(6) 0.0128(8)
O2 0.0202(7) 0.0262(8) 0.0149(6) 0.0002(6) 0.0005(6) 0.0086(6)
O3 0.0329(9) 0.0311(9) 0.0388(10) 0.0167(8) 0.0217(8) 0.0135(8)
O4 0.0234(7) 0.0197(7) 0.0206(7) 0.0061(6) 0.0075(6) 0.0070(6)
O1W 0.0343(13) 0.0145(9) 0.0483(15) 0.000 0.0261(14) 0.000
O2W 0.0300(8) 0.0225(7) 0.0229(7) -0.0044(7) 0.0036(9) -0.0051(6)
O3W 0.0298(9) 0.0294(9) 0.0382(11) -0.0154(8) 0.0160(8) -0.0128(7)

loop_
_atom_type_symbol
_atom_type_description
_atom_type_scat_dispersion_real
_atom_type_scat_dispersion_imag
_atom_type_scat_source
C C 0.0033 0.0016 'International Tables Vol C Tables 4.2.6.8 and 6.1.1.4'
H H 0.0000 0.0000 'International Tables Vol C Tables 4.2.6.8 and 6.1.1.4'
Cu Cu 0.3201 1.2651 'International Tables Vol C Tables 4.2.6.8 and 6.1.1.4'
O O 0.0106 0.0060 'International Tables Vol C Tables 4.2.6.8 and 6.1.1.4'

loop_
_geom_angle_atom_site_label_1
_geom_angle_atom_site_label_2
_geom_angle_atom_site_label_3
_geom_angle
_geom_angle_site_symmetry_1
_geom_angle_site_symmetry_3
O1 C1 O2 122.3(2) . .
O1 C1 C2 119.07(18) . .
O2 C1 C2 118.60(19) . .
C1 C2 C3 112.84(17) . .
C1 C2 C4 110.80(18) . .
C3 C2 C4 109.44(18) . .
C1 C2 H2 107.9 . .
C3 C2 H2 107.9 . .
C4 C2 H2 107.9 . .
O3 C3 O4 121.6(2) . .
O3 C3 C2 118.13(19) . .
O4 C3 C2 120.20(18) . .
C5 C4 C2 113.9(2) . .
C5 C4 H4A 108.8 . .
C2 C4 H4A 108.8 . .
C5 C4 H4B 108.8 . .
C2 C4 H4B 108.8 . .
H4A C4 H4B 107.7 . .
C4 C5 H5A 109.5 . .
C4 C5 H5B 109.5 . .
H5A C5 H5B 109.5 . .
C4 C5 H5C 109.5 . .
H5A C5 H5C 109.5 . .
H5B C5 H5C 109.5 . .
O4 Cu1 O4 174.01(10) . 3_656
O4 Cu1 O1W 87.00(5) . .
O4 Cu1 O1W 87.00(5) 3_656 .
O4 Cu1 O2 90.87(6) . .
O4 Cu1 O2 92.35(7) 3_656 .
O1W Cu1 O2 122.46(5) . .
O4 Cu1 O2 92.35(7) . 3_656
O4 Cu1 O2 90.87(7) 3_656 3_656
O1W Cu1 O2 122.47(5) . 3_656
O2 Cu1 O2 115.07(10) . 3_656
O3W Cu2 O3W 90.65(11) . 4_566
O3W Cu2 O2W 92.55(7) . 4_566
O3W Cu2 O2W 174.35(8) 4_566 4_566
O3W Cu2 O2W 174.35(8) . .
O3W Cu2 O2W 92.55(8) 4_566 .
O2W Cu2 O2W 84.65(11) 4_566 .
O3W Cu2 O1 83.96(7) . 4_566
O3W Cu2 O1 96.54(7) 4_566 4_566
O2W Cu2 O1 88.43(7) 4_566 4_566
O2W Cu2 O1 91.04(7) . 4_566
O3W Cu2 O1 96.54(7) . .
O3W Cu2 O1 83.97(7) 4_566 .
O2W Cu2 O1 91.04(7) 4_566 .
O2W Cu2 O1 88.43(7) . .
O1 Cu2 O1 179.28(8) 4_566 .
C1 O1 Cu2 125.01(14) . .
C1 O2 Cu1 127.18(14) . .
C3 O4 Cu1 126.11(14) . .
Cu1 O1W H1W 118(2) . .
Cu2 O2W H2W1 107(2) . .
Cu2 O2W H2W2 123(2) . .
H2W1 O2W H2W2 99(3) . .
Cu2 O3W H3W1 117(2) . .
Cu2 O3W H3W2 129(2) . .
H3W1 O3W H3W2 112(3) . .

loop_
_geom_bond_atom_site_label_1
_geom_bond_atom_site_label_2
_geom_bond_distance
_geom_bond_site_symmetry_2
C1 O1 1.246(3) .
C1 O2 1.275(3) .
C1 C2 1.525(3) .
C2 C3 1.525(3) .
C2 C4 1.540(3) .
C2 H2 1.01(3) .
C3 O3 1.237(3) .
C3 O4 1.277(3) .
C4 C5 1.516(3) .
C4 H4A 0.97(2) .
C4 H4B 0.97(2) .
C5 H5A 0.94(2) .
C5 H5B 0.94(2) .
C5 H5C 0.94(2) .
Cu1 O4 1.9477(14) .
Cu1 O4 1.9477(14) 3_656
Cu1 O1W 1.999(2) .
Cu1 O2 2.0209(15) .
Cu1 O2 2.0210(15) 3_656
Cu2 O3W 1.9700(17) .
Cu2 O3W 1.9700(17) 4_566
Cu2 O2W 1.9727(17) 4_566
Cu2 O2W 1.9727(17) .
Cu2 O1 2.3936(14) 4_566
Cu2 O1 2.3936(14) .
O1W H1W 0.86(2) .
O2W H2W1 0.85(2) .
O2W H2W2 0.86(2) .
O3W H3W1 0.88(2) .
O3W H3W2 0.87(2) .
